data_1545952
loop_
_publ_author_name
'Wang, Taimin'
'Duan, Xiaoguang'
'Zhao, Hua'
'Zhai, Shengxian'
'Tao, Cheng'
'Wang, Huifei'
'Li, Yun'
'Cheng, Bin'
'Zhai, Hongbin'

_publ_section_title
;
 Asymmetric Total Synthesis of (-)-Aspidophylline A.
;
_journal_issue 7
_journal_name_full 'Organic letters'
_journal_page_first 1650
_journal_page_last 1653
_journal_paper_doi 10.1021/acs.orglett.7b00448
_journal_volume 19
_journal_year 2017
_chemical_formula_moiety 'C26 H38 N4 O4 Si'
_chemical_formula_sum 'C26 H38 N4 O4 Si'
_chemical_formula_weight 498.69
_space_group_crystal_system monoclinic
_space_group_IT_number 15
_space_group_name_Hall '-C 2yc'
_space_group_name_H-M_alt 'C 1 2/c 1'
_symmetry_space_group_name_Hall '-C 2yc'
_symmetry_space_group_name_H-M 'C 1 2/c 1'
_atom_sites_solution_hydrogens geom
_atom_sites_solution_primary direct
_audit_creation_date 2017-01-09
_audit_creation_method
;
Olex2 1.2
(compiled 2016.11.30 svn.r3356 for OlexSys, GUI svn.r5269)
;
_cell_angle_alpha 90
_cell_angle_beta 108.083(6)
_cell_angle_gamma 90
_cell_formula_units_Z 8
_cell_length_a 26.0702(18)
_cell_length_b 10.9823(7)
_cell_length_c 21.1910(12)
_cell_measurement_reflns_used 1909
_cell_measurement_temperature 290.90(10)
_cell_measurement_theta_max 22.4290
_cell_measurement_theta_min 3.8610
_cell_volume 5767.5(7)
_computing_cell_refinement
;
CrysAlisPro, Agilent Technologies,
Version 1.171.36.28 (release 01-02-2013 CrysAlis171 .NET)
(compiled Feb  1 2013,16:14:44)
;
_computing_data_collection
;
CrysAlisPro, Agilent Technologies,
Version 1.171.36.28 (release 01-02-2013 CrysAlis171 .NET)
(compiled Feb  1 2013,16:14:44)
;
_computing_data_reduction
;
CrysAlisPro, Agilent Technologies,
Version 1.171.36.28 (release 01-02-2013 CrysAlis171 .NET)
(compiled Feb  1 2013,16:14:44)
;
_computing_molecular_graphics 'Olex2 (Dolomanov et al., 2009)'
_computing_publication_material 'Olex2 (Dolomanov et al., 2009)'
_computing_structure_refinement 'ShelXL (Sheldrick, 2015)'
_computing_structure_solution 'ShelXS (Sheldrick, 2008)'
_diffrn_ambient_temperature 290.90(10)
_diffrn_detector_area_resol_mean 16.0733
_diffrn_measured_fraction_theta_full 0.9969
_diffrn_measured_fraction_theta_max 0.8992
_diffrn_measurement_details
;
#__ type_ start__ end____ width___ exp.time_
  1 omega -102.00  -58.00   1.0000    6.0000
omega____ theta____ kappa____ phi______ frames
    -      -19.5055  178.0000  -60.0000 44

#__ type_ start__ end____ width___ exp.time_
  2 omega  -16.00   18.00   1.0000    6.0000
omega____ theta____ kappa____ phi______ frames
    -      -19.5055  -99.0000  150.0000 34

#__ type_ start__ end____ width___ exp.time_
  3 omega    3.00   29.00   1.0000    6.0000
omega____ theta____ kappa____ phi______ frames
    -       22.7867   38.0000  -60.0000 26

#__ type_ start__ end____ width___ exp.time_
  4 omega   36.00   64.00   1.0000    6.0000
omega____ theta____ kappa____ phi______ frames
    -       22.7867  -99.0000  -30.0000 28

#__ type_ start__ end____ width___ exp.time_
  5 omega  -35.00   88.00   1.0000    6.0000
omega____ theta____ kappa____ phi______ frames
    -       22.7867    0.0000   90.0000 123

#__ type_ start__ end____ width___ exp.time_
  6 omega   77.00  102.00   1.0000    6.0000
omega____ theta____ kappa____ phi______ frames
    -       22.7867  178.0000   30.0000 25
;
_diffrn_measurement_device_type 'SuperNova, Dual, Cu at zero, Eos'
_diffrn_measurement_method '\w scans'
_diffrn_orient_matrix_UB_11 0.0168858000
_diffrn_orient_matrix_UB_12 -0.0504866000
_diffrn_orient_matrix_UB_13 -0.0003689000
_diffrn_orient_matrix_UB_21 0.0229884000
_diffrn_orient_matrix_UB_22 0.0383130000
_diffrn_orient_matrix_UB_23 0.0105291000
_diffrn_orient_matrix_UB_31 0.0022817000
_diffrn_orient_matrix_UB_32 -0.0125419000
_diffrn_orient_matrix_UB_33 0.0335909000
_diffrn_radiation_monochromator mirror
_diffrn_radiation_type 'Mo K\a'
_diffrn_radiation_wavelength 0.7107
_diffrn_reflns_av_R_equivalents 0.0460
_diffrn_reflns_av_unetI/netI 0.0697
_diffrn_reflns_Laue_measured_fraction_full 0.997
_diffrn_reflns_Laue_measured_fraction_max 0.997
_diffrn_reflns_limit_h_max 32
_diffrn_reflns_limit_h_min -32
_diffrn_reflns_limit_k_max 13
_diffrn_reflns_limit_k_min -11
_diffrn_reflns_limit_l_max 25
_diffrn_reflns_limit_l_min -26
_diffrn_reflns_number 12743
_diffrn_reflns_point_group_measured_fraction_full 0.997
_diffrn_reflns_point_group_measured_fraction_max 0.997
_diffrn_reflns_theta_full 25.500
_diffrn_reflns_theta_max 26.020
_diffrn_reflns_theta_min 3.282
_diffrn_source 'SuperNova (Mo) X-ray Source'
_exptl_absorpt_coefficient_mu 0.117
_exptl_absorpt_correction_T_max 1.00000
_exptl_absorpt_correction_T_min 0.95158
_exptl_absorpt_correction_type multi-scan
_exptl_absorpt_process_details
;
CrysAlisPro, Agilent Technologies,
Version 1.171.36.28 (release 01-02-2013 CrysAlis171 .NET)
(compiled Feb  1 2013,16:14:44)
Empirical absorption correction using spherical harmonics,
 implemented in SCALE3 ABSPACK scaling algorithm.
;
_exptl_crystal_colour 'clear light colourless'
_exptl_crystal_colour_lustre clear
_exptl_crystal_colour_modifier light
_exptl_crystal_colour_primary colourless
_exptl_crystal_density_diffrn 1.149
_exptl_crystal_description block
_exptl_crystal_F_000 2144
_exptl_crystal_size_max 0.22
_exptl_crystal_size_mid 0.21
_exptl_crystal_size_min 0.15
_refine_diff_density_max 0.246
_refine_diff_density_min -0.234
_refine_diff_density_rms 0.052
_refine_ls_extinction_method none
_refine_ls_goodness_of_fit_ref 1.018
_refine_ls_hydrogen_treatment constr
_refine_ls_matrix_type full
_refine_ls_number_parameters 381
_refine_ls_number_reflns 5669
_refine_ls_number_restraints 61
_refine_ls_restrained_S_all 1.043
_refine_ls_R_factor_all 0.1316
_refine_ls_R_factor_gt 0.0697
_refine_ls_shift/su_max 0.000
_refine_ls_shift/su_mean 0.000
_refine_ls_structure_factor_coef Fsqd
_refine_ls_weighting_details 'w=1/[\s^2^(Fo^2^)+(0.0782P)^2^+2.5663P] where P=(Fo^2^+2Fc^2^)/3'
_refine_ls_weighting_scheme calc
_refine_ls_wR_factor_gt 0.1601
_refine_ls_wR_factor_ref 0.2063
_reflns_Friedel_coverage 0.000
_reflns_number_gt 2981
_reflns_number_total 5669
_reflns_threshold_expression 'I > 2\s(I)'
_cod_data_source_file ol7b00448_si_001.cif
_cod_data_source_block wangtm_0106
_cod_original_cell_volume 5767.5(6)
_cod_database_code 1545952
_chemical_oxdiff_formula 'C H O N'
_shelx_space_group_comment
;
The symmetry employed for this shelxl refinement is uniquely defined
by the following loop, which should always be used as a source of
symmetry information in preference to the above space-group names.
They are only intended as comments.
;
_reflns_odcompleteness_completeness 99.69
_reflns_odcompleteness_iscentric 1
_reflns_odcompleteness_theta 26.32
_olex2_refinement_description
;
1. Fixed Uiso
 At 1.2 times of:
  All C(H) groups, All C(H,H) groups
 At 1.5 times of:
  All C(H,H,H) groups, All C(H,H,H,H,H,H) groups
2. Restrained distances
 C20'-C19'
 2.5 with sigma of 0.01
3. Uiso/Uaniso restraints and constraints
Uanis(C20') \\sim Ueq, Uanis(C20) \\sim Ueq: with sigma of 0.01 and sigma for
terminal atoms of 0.02
Uanis(C21) \\sim Ueq, Uanis(C21') \\sim Ueq, Uanis(C17) \\sim Ueq, Uanis(C18)
\\sim Ueq, Uanis(C19) \\sim Ueq, Uanis(C19') \\sim Ueq, Uanis(C18') \\sim Ueq,
Uanis(C17') \\sim Ueq: with sigma of 0.01 and sigma for terminal atoms of 0.02
4. Others
 Fixed Sof: H16A(0.7) H16B(0.7) H16C(0.7) H16D(0.3) H16E(0.3) H16F(0.3)
 Si1(0.7) C17(0.75) C18(0.65) H18A(0.65) H18B(0.65) H18C(0.65) C19(0.65)
 H19A(0.65) H19B(0.65) H19C(0.65) C20(0.7) H20A(0.7) H20B(0.7) H20C(0.7)
 C21(0.65) H21A(0.65) H21B(0.65) H21C(0.65) Si1'(0.3) C17'(0.25) C18'(0.35)
 H18D(0.35) H18E(0.35) H18F(0.35) C19'(0.35) H19D(0.35) H19E(0.35) H19F(0.35)
 C20'(0.3) H20D(0.3) H20E(0.3) H20F(0.3) C21'(0.35) H21D(0.35) H21E(0.35)
 H21F(0.35)
5.a Ternary CH refined with riding coordinates:
 C9(H9), C11(H11)
5.b Secondary CH2 refined with riding coordinates:
 C10(H10A,H10B), C14(H14A,H14B), C15(H15A,H15B)
5.c Me refined with riding coordinates:
 C16(H16A,H16B,H16C), C16(H16D,H16E,H16F)
5.d Aromatic/amide H refined with riding coordinates:
 C2(H2), C3(H3), C4(H4), C5(H5)
5.e X=CH2 refined with riding coordinates:
 C13(H13A,H13B)
5.f Idealised Me refined as rotating group:
 C2AA(H2AA,H2AB,H2AC), C3AA(H3AA,H3AB,H3AC), C4AA(H4AA,H4AB,H4AC), C18(H18A,
 H18B,H18C), C19(H19A,H19B,H19C), C20(H20A,H20B,H20C), C21(H21A,H21B,H21C),
 C18'(H18D,H18E,H18F), C19'(H19D,H19E,H19F), C20'(H20D,H20E,H20F), C21'(H21D,
 H21E,H21F)
;
_shelx_shelxl_version_number 2014/7
_olex2_date_sample_data_collection 2017-01-09
_olex2_submission_special_instructions 'No special instructions were received'

loop_
_space_group_symop_operation_xyz
'x, y, z'
'-x, y, -z+1/2'
'x+1/2, y+1/2, z'
'-x+1/2, y+1/2, -z+1/2'
'-x, -y, -z'
'x, -y, z-1/2'
'-x+1/2, -y+1/2, -z'
'x+1/2, -y+1/2, z-1/2'

loop_
_atom_site_label
_atom_site_type_symbol
_atom_site_fract_x
_atom_site_fract_y
_atom_site_fract_z
_atom_site_U_iso_or_equiv
_atom_site_adp_type
_atom_site_occupancy
_atom_site_site_symmetry_order
_atom_site_calc_flag
_atom_site_refinement_flags_posn
_atom_site_refinement_flags_adp
_atom_site_refinement_flags_occupancy
_atom_site_disorder_assembly
_atom_site_disorder_group
O1 O -0.29088(8) -0.4631(2) -0.38878(9) 0.0657(6) Uani 1 1 d . . . . .
O2 O -0.19481(10) -0.2267(2) -0.37877(11) 0.0785(7) Uani 1 1 d . . . . .
O3 O -0.15265(9) -0.2574(2) -0.26975(10) 0.0756(7) Uani 1 1 d . . . . .
O4 O -0.08247(11) -0.6916(3) -0.37277(18) 0.1251(11) Uani 1 1 d . . . . .
N1 N -0.20244(10) -0.4053(2) -0.32840(10) 0.0520(6) Uani 1 1 d . . . . .
N2 N -0.19499(15) -0.4513(3) -0.48146(14) 0.0887(10) Uani 1 1 d . . . . .
N3 N -0.16930(17) -0.3622(4) -0.48472(17) 0.1040(12) Uani 1 1 d . . . . .
N4 N -0.1424(2) -0.2867(5) -0.4911(3) 0.170(2) Uani 1 1 d . . . . .
C1 C -0.19471(11) -0.4865(3) -0.27295(12) 0.0482(7) Uani 1 1 d . . . . .
C2 C -0.17853(12) -0.4605(3) -0.20576(13) 0.0611(8) Uani 1 1 d . . . . .
H2 H -0.1695 -0.3817 -0.1902 0.073 Uiso 1 1 calc R . . . .
C2AA C -0.1630(2) -0.0359(4) -0.2728(3) 0.1219(16) Uani 1 1 d . . . . .
H2AA H -0.1873 -0.0438 -0.2470 0.183 Uiso 1 1 calc GR . . . .
H2AB H -0.1832 -0.0367 -0.3192 0.183 Uiso 1 1 calc GR . . . .
H2AC H -0.1436 0.0394 -0.2620 0.183 Uiso 1 1 calc GR . . . .
C3 C -0.17637(13) -0.5569(3) -0.16255(14) 0.0677(9) Uani 1 1 d . . . . .
H3 H -0.1651 -0.5418 -0.1171 0.081 Uiso 1 1 calc R . . . .
C3AA C -0.08510(19) -0.1353(5) -0.2968(3) 0.1353(19) Uani 1 1 d . . . . .
H3AA H -0.1047 -0.1347 -0.3434 0.203 Uiso 1 1 calc GR . . . .
H3AB H -0.0620 -0.2055 -0.2866 0.203 Uiso 1 1 calc GR . . . .
H3AC H -0.0636 -0.0628 -0.2856 0.203 Uiso 1 1 calc GR . . . .
C4 C -0.19021(12) -0.6734(3) -0.18450(14) 0.0626(8) Uani 1 1 d . . . . .
H4 H -0.1886 -0.7357 -0.1542 0.075 Uiso 1 1 calc R . . . .
C4AA C -0.0939(2) -0.1486(5) -0.1841(2) 0.155(2) Uani 1 1 d . . . . .
H4AA H -0.0707 -0.2186 -0.1759 0.232 Uiso 1 1 calc GR . . . .
H4AB H -0.1193 -0.1563 -0.1598 0.232 Uiso 1 1 calc GR . . . .
H4AC H -0.0726 -0.0765 -0.1699 0.232 Uiso 1 1 calc GR . . . .
C5 C -0.20661(11) -0.6977(3) -0.25177(13) 0.0566(7) Uani 1 1 d . . . . .
H5 H -0.2159 -0.7765 -0.2672 0.068 Uiso 1 1 calc R . . . .
C5BA C -0.18392(12) -0.2889(3) -0.32939(15) 0.0581(8) Uani 1 1 d . . . . .
C6 C -0.20907(10) -0.6036(2) -0.29592(12) 0.0471(7) Uani 1 1 d . . . . .
C7 C -0.22233(11) -0.6076(3) -0.37045(12) 0.0511(7) Uani 1 1 d . . . . .
C8 C -0.23519(12) -0.4700(3) -0.38612(12) 0.0542(7) Uani 1 1 d . . . . .
C9 C -0.24151(14) -0.4290(3) -0.45768(14) 0.0696(9) Uani 1 1 d . . . . .
H9 H -0.2512 -0.3425 -0.4627 0.084 Uiso 1 1 calc R . . . .
C10 C -0.29015(17) -0.5061(4) -0.49638(15) 0.0908(12) Uani 1 1 d . . . . .
H10A H -0.2795 -0.5720 -0.5201 0.109 Uiso 1 1 calc R . . . .
H10B H -0.3175 -0.4570 -0.5275 0.109 Uiso 1 1 calc R . . . .
C11 C -0.31023(15) -0.5549(3) -0.43935(15) 0.0777(10) Uani 1 1 d . . . . .
H11 H -0.3492 -0.5690 -0.4522 0.093 Uiso 1 1 calc R . . . .
C12 C -0.27674(13) -0.6627(3) -0.40837(13) 0.0629(8) Uani 1 1 d . . . . .
C13 C -0.29053(16) -0.7784(3) -0.41375(15) 0.0827(11) Uani 1 1 d . . . . .
H13A H -0.3250 -0.8012 -0.4395 0.099 Uiso 1 1 calc R . . . .
H13B H -0.2658 -0.8373 -0.3918 0.099 Uiso 1 1 calc R . . . .
C14 C -0.17574(13) -0.6684(3) -0.38920(15) 0.0650(8) Uani 1 1 d . . . . .
H14A H -0.1747 -0.7539 -0.3774 0.078 Uiso 1 1 calc R . . . .
H14B H -0.1838 -0.6638 -0.4370 0.078 Uiso 1 1 calc R . . . .
C15 C -0.12044(14) -0.6152(3) -0.35744(18) 0.0811(10) Uani 1 1 d . . . . .
H15A H -0.1185 -0.5338 -0.3743 0.097 Uiso 1 1 calc R . . . .
H15B H -0.1129 -0.6103 -0.3097 0.097 Uiso 1 1 calc R . . . .
C16 C 0.0055(2) -0.5241(5) -0.3531(3) 0.150(2) Uani 1 1 d . . . . .
H16A H 0.0322 -0.4979 -0.3728 0.225 Uiso 0.7 1 calc R . P A 1
H16B H -0.0170 -0.4564 -0.3503 0.225 Uiso 0.7 1 calc R . P A 1
H16C H 0.0230 -0.5554 -0.3094 0.225 Uiso 0.7 1 calc R . P A 1
H16D H 0.0433 -0.5177 -0.3477 0.225 Uiso 0.3 1 calc R . P B 2
H16E H -0.0146 -0.4790 -0.3917 0.225 Uiso 0.3 1 calc R . P B 2
H16F H -0.0016 -0.4916 -0.3146 0.225 Uiso 0.3 1 calc R . P B 2
C23 C -0.12406(16) -0.1398(4) -0.25769(18) 0.0840(11) Uani 1 1 d . . . . .
Si1 Si -0.03590(6) -0.64326(16) -0.40424(9) 0.0765(5) Uani 0.7 1 d . . P C 1
C17 C 0.0006(3) -0.7853(7) -0.4099(5) 0.113(2) Uani 0.75 1 d . U P C 1
C18 C 0.0453(6) -0.7773(14) -0.4346(7) 0.139(5) Uani 0.65 1 d . U P C 1
H18A H 0.0679 -0.7104 -0.4137 0.208 Uiso 0.65 1 calc GR . P C 1
H18B H 0.0325 -0.7645 -0.4817 0.208 Uiso 0.65 1 calc GR . P C 1
H18C H 0.0656 -0.8516 -0.4251 0.208 Uiso 0.65 1 calc GR . P C 1
C19 C -0.0306(5) -0.8965(11) -0.4305(7) 0.148(4) Uani 0.65 1 d . U P C 1
H19A H -0.0544 -0.9075 -0.4043 0.222 Uiso 0.65 1 calc GR . P C 1
H19B H -0.0066 -0.9648 -0.4242 0.222 Uiso 0.65 1 calc GR . P C 1
H19C H -0.0514 -0.8905 -0.4765 0.222 Uiso 0.65 1 calc GR . P C 1
C20 C 0.0295(8) -0.8245(15) -0.3345(9) 0.268(10) Uani 0.7 1 d . U P C 1
H20A H 0.0037 -0.8231 -0.3106 0.402 Uiso 0.7 1 calc GR . P C 1
H20B H 0.0582 -0.7686 -0.3143 0.402 Uiso 0.7 1 calc GR . P C 1
H20C H 0.0439 -0.9052 -0.3333 0.402 Uiso 0.7 1 calc GR . P C 1
C21 C -0.0665(4) -0.5813(12) -0.4871(5) 0.148(4) Uani 0.65 1 d . U P C 1
H21A H -0.0705 -0.6449 -0.5194 0.221 Uiso 0.65 1 calc GR . P C 1
H21B H -0.0439 -0.5181 -0.4952 0.221 Uiso 0.65 1 calc GR . P C 1
H21C H -0.1014 -0.5483 -0.4904 0.221 Uiso 0.65 1 calc GR . P C 1
Si1' Si -0.01573(15) -0.6913(4) -0.3638(2) 0.0793(10) Uani 0.3 1 d . . P C 2
C17' C -0.0204(9) -0.742(2) -0.4470(11) 0.107(7) Uani 0.25 1 d . U P C 2
C18' C 0.0433(14) -0.732(3) -0.4551(14) 0.135(9) Uani 0.35 1 d . U P C 2
H18D H 0.0586 -0.8122 -0.4526 0.203 Uiso 0.35 1 calc GR . P C 2
H18E H 0.0657 -0.6827 -0.4200 0.203 Uiso 0.35 1 calc GR . P C 2
H18F H 0.0410 -0.6961 -0.4972 0.203 Uiso 0.35 1 calc GR . P C 2
C19' C -0.0464(10) -0.857(2) -0.4671(11) 0.170(10) Uani 0.35 1 d D U P C 2
H19D H -0.0216 -0.9219 -0.4482 0.255 Uiso 0.35 1 calc GR . P C 2
H19E H -0.0577 -0.8632 -0.5146 0.255 Uiso 0.35 1 calc GR . P C 2
H19F H -0.0773 -0.8636 -0.4517 0.255 Uiso 0.35 1 calc GR . P C 2
C20' C -0.0527(13) -0.641(2) -0.5025(15) 0.194(14) Uani 0.3 1 d D U P C 2
H20D H -0.0879 -0.6276 -0.4985 0.291 Uiso 0.3 1 calc GR . P C 2
H20E H -0.0561 -0.6709 -0.5462 0.291 Uiso 0.3 1 calc GR . P C 2
H20F H -0.0329 -0.5661 -0.4951 0.291 Uiso 0.3 1 calc GR . P C 2
C21' C 0.0351(11) -0.772(2) -0.3003(11) 0.169(9) Uani 0.35 1 d . U P C 2
H21D H 0.0283 -0.8582 -0.3054 0.254 Uiso 0.35 1 calc GR . P C 2
H21E H 0.0340 -0.7469 -0.2574 0.254 Uiso 0.35 1 calc GR . P C 2
H21F H 0.0700 -0.7548 -0.3043 0.254 Uiso 0.35 1 calc GR . P C 2

loop_
_atom_site_aniso_label
_atom_site_aniso_U_11
_atom_site_aniso_U_22
_atom_site_aniso_U_33
_atom_site_aniso_U_23
_atom_site_aniso_U_13
_atom_site_aniso_U_12
O1 0.0621(13) 0.0699(15) 0.0636(12) -0.0030(10) 0.0174(10) 0.0041(11)
O2 0.1074(19) 0.0598(15) 0.0715(14) 0.0095(11) 0.0326(13) -0.0144(13)
O3 0.0900(17) 0.0610(15) 0.0707(14) -0.0048(11) 0.0173(12) -0.0252(13)
O4 0.106(2) 0.089(2) 0.225(3) 0.007(2) 0.117(2) 0.0149(18)
N1 0.0695(15) 0.0418(14) 0.0477(12) -0.0002(10) 0.0223(11) -0.0045(12)
N2 0.136(3) 0.076(2) 0.0749(18) 0.0008(15) 0.0621(19) -0.005(2)
N3 0.137(3) 0.096(3) 0.111(2) -0.002(2) 0.085(2) -0.006(3)
N4 0.205(5) 0.124(4) 0.253(6) -0.021(4) 0.178(5) -0.032(4)
C1 0.0522(16) 0.0509(17) 0.0464(14) -0.0018(12) 0.0224(12) 0.0020(14)
C2 0.074(2) 0.057(2) 0.0537(16) -0.0065(14) 0.0216(14) -0.0048(17)
C2AA 0.120(4) 0.066(3) 0.182(5) -0.032(3) 0.051(3) -0.020(3)
C3 0.078(2) 0.077(2) 0.0458(16) 0.0021(15) 0.0155(15) 0.0009(19)
C3AA 0.097(3) 0.134(5) 0.192(5) -0.015(4) 0.070(3) -0.039(3)
C4 0.071(2) 0.062(2) 0.0551(17) 0.0130(15) 0.0212(14) 0.0028(18)
C4AA 0.191(6) 0.117(4) 0.113(4) -0.013(3) -0.015(4) -0.076(4)
C5 0.0603(18) 0.0490(18) 0.0655(18) 0.0039(14) 0.0267(14) -0.0004(15)
C5BA 0.066(2) 0.052(2) 0.0637(19) -0.0049(15) 0.0317(16) -0.0049(16)
C6 0.0493(16) 0.0470(17) 0.0494(14) -0.0023(12) 0.0218(12) -0.0009(14)
C7 0.0658(18) 0.0459(17) 0.0477(14) -0.0068(12) 0.0265(13) -0.0064(15)
C8 0.0650(19) 0.0556(19) 0.0452(14) -0.0011(12) 0.0216(13) -0.0039(15)
C9 0.095(2) 0.065(2) 0.0505(16) 0.0044(14) 0.0263(16) 0.0010(19)
C10 0.120(3) 0.089(3) 0.0518(18) 0.0015(17) 0.0107(19) -0.004(3)
C11 0.072(2) 0.087(3) 0.0636(19) -0.0107(18) 0.0050(16) -0.013(2)
C12 0.077(2) 0.064(2) 0.0522(16) -0.0103(14) 0.0266(15) -0.0155(18)
C13 0.104(3) 0.077(3) 0.068(2) -0.0127(17) 0.0278(19) -0.030(2)
C14 0.086(2) 0.0539(19) 0.0680(18) -0.0038(14) 0.0424(17) 0.0027(18)
C15 0.081(2) 0.079(3) 0.102(3) -0.005(2) 0.056(2) 0.002(2)
C16 0.147(5) 0.135(5) 0.192(5) -0.043(4) 0.088(4) -0.038(4)
C23 0.085(3) 0.063(2) 0.100(3) -0.0084(19) 0.025(2) -0.031(2)
Si1 0.0610(9) 0.0822(11) 0.0966(11) 0.0157(9) 0.0397(8) 0.0113(8)
C17 0.086(4) 0.110(5) 0.162(6) 0.007(4) 0.067(4) 0.024(4)
C18 0.103(6) 0.154(11) 0.197(13) -0.038(9) 0.100(8) -0.018(7)
C19 0.110(8) 0.119(8) 0.231(13) -0.039(8) 0.077(9) 0.002(6)
C20 0.281(15) 0.210(14) 0.288(18) 0.056(12) 0.053(13) 0.142(12)
C21 0.099(6) 0.231(11) 0.121(7) 0.070(8) 0.047(5) 0.011(7)
Si1' 0.069(2) 0.087(3) 0.093(3) 0.008(2) 0.041(2) 0.016(2)
C17' 0.093(10) 0.122(11) 0.114(10) -0.001(8) 0.044(8) -0.013(8)
C18' 0.144(13) 0.163(19) 0.149(12) 0.019(11) 0.119(11) 0.009(13)
C19' 0.116(13) 0.174(18) 0.191(16) -0.111(13) 0.006(11) 0.004(12)
C20' 0.18(2) 0.26(2) 0.122(15) 0.007(14) 0.016(14) -0.034(17)
C21' 0.146(13) 0.165(16) 0.144(13) 0.027(12) -0.031(11) 0.044(12)

loop_
_atom_type_symbol
_atom_type_description
_atom_type_scat_dispersion_real
_atom_type_scat_dispersion_imag
_atom_type_scat_source
C C 0.0033 0.0016 'International Tables Vol C Tables 4.2.6.8 and 6.1.1.4'
H H 0.0000 0.0000 'International Tables Vol C Tables 4.2.6.8 and 6.1.1.4'
N N 0.0061 0.0033 'International Tables Vol C Tables 4.2.6.8 and 6.1.1.4'
O O 0.0106 0.0060 'International Tables Vol C Tables 4.2.6.8 and 6.1.1.4'
Si Si 0.0817 0.0704 'International Tables Vol C Tables 4.2.6.8 and 6.1.1.4'

loop_
_geom_angle_atom_site_label_1
_geom_angle_atom_site_label_2
_geom_angle_atom_site_label_3
_geom_angle
C8 O1 C11 96.2(2)
C5BA O3 C23 121.6(3)
C15 O4 Si1 124.1(3)
C15 O4 Si1' 138.1(3)
C1 N1 C8 106.5(2)
C5BA N1 C1 129.1(2)
C5BA N1 C8 124.4(2)
N3 N2 C9 114.7(3)
N4 N3 N2 172.5(4)
C2 C1 N1 129.3(3)
C2 C1 C6 121.1(2)
C6 C1 N1 109.5(2)
C1 C2 H2 121.4
C1 C2 C3 117.3(3)
C3 C2 H2 121.4
H2AA C2AA H2AB 109.5
H2AA C2AA H2AC 109.5
H2AB C2AA H2AC 109.5
C23 C2AA H2AA 109.5
C23 C2AA H2AB 109.5
C23 C2AA H2AC 109.5
C2 C3 H3 118.8
C4 C3 C2 122.3(3)
C4 C3 H3 118.8
H3AA C3AA H3AB 109.5
H3AA C3AA H3AC 109.5
H3AB C3AA H3AC 109.5
C23 C3AA H3AA 109.5
C23 C3AA H3AB 109.5
C23 C3AA H3AC 109.5
C3 C4 H4 120.2
C3 C4 C5 119.7(3)
C5 C4 H4 120.2
H4AA C4AA H4AB 109.5
H4AA C4AA H4AC 109.5
H4AB C4AA H4AC 109.5
C23 C4AA H4AA 109.5
C23 C4AA H4AB 109.5
C23 C4AA H4AC 109.5
C4 C5 H5 120.4
C4 C5 C6 119.3(3)
C6 C5 H5 120.4
O2 C5BA O3 126.2(3)
O2 C5BA N1 123.5(3)
O3 C5BA N1 110.2(3)
C1 C6 C7 110.1(2)
C5 C6 C1 120.4(2)
C5 C6 C7 129.4(3)
C6 C7 C8 99.2(2)
C6 C7 C12 115.9(2)
C6 C7 C14 109.8(2)
C12 C7 C8 99.7(2)
C12 C7 C14 111.8(2)
C14 C7 C8 119.9(2)
O1 C8 N1 109.4(2)
O1 C8 C7 101.9(2)
O1 C8 C9 98.5(2)
N1 C8 C7 105.3(2)
N1 C8 C9 123.0(2)
C9 C8 C7 116.3(2)
N2 C9 C8 116.2(3)
N2 C9 H9 109.6
N2 C9 C10 111.0(3)
C8 C9 H9 109.6
C10 C9 C8 100.5(2)
C10 C9 H9 109.6
C9 C10 H10A 111.5
C9 C10 H10B 111.5
C9 C10 C11 101.3(2)
H10A C10 H10B 109.3
C11 C10 H10A 111.5
C11 C10 H10B 111.5
O1 C11 C10 102.2(3)
O1 C11 H11 114.2
O1 C11 C12 101.9(2)
C10 C11 H11 114.2
C12 C11 C10 108.8(3)
C12 C11 H11 114.2
C11 C12 C7 103.8(3)
C13 C12 C7 127.9(3)
C13 C12 C11 128.3(3)
C12 C13 H13A 120.0
C12 C13 H13B 120.0
H13A C13 H13B 120.0
C7 C14 H14A 108.3
C7 C14 H14B 108.3
H14A C14 H14B 107.4
C15 C14 C7 116.0(2)
C15 C14 H14A 108.3
C15 C14 H14B 108.3
O4 C15 C14 108.0(3)
O4 C15 H15A 110.1
O4 C15 H15B 110.1
C14 C15 H15A 110.1
C14 C15 H15B 110.1
H15A C15 H15B 108.4
H16A C16 H16B 109.5
H16A C16 H16C 109.5
H16B C16 H16C 109.5
H16D C16 H16E 109.5
H16D C16 H16F 109.5
H16E C16 H16F 109.5
Si1 C16 H16A 109.5
Si1 C16 H16B 109.5
Si1 C16 H16C 109.5
Si1' C16 H16D 109.5
Si1' C16 H16E 109.5
Si1' C16 H16F 109.5
O3 C23 C2AA 111.0(3)
O3 C23 C3AA 109.0(3)
O3 C23 C4AA 101.2(3)
C2AA C23 C3AA 112.8(4)
C2AA C23 C4AA 111.8(4)
C3AA C23 C4AA 110.4(4)
O4 Si1 C16 111.5(2)
O4 Si1 C17 102.3(3)
O4 Si1 C21 110.7(4)
C16 Si1 C17 115.0(3)
C21 Si1 C16 107.8(5)
C21 Si1 C17 109.4(5)
C18 C17 Si1 118.0(8)
C18 C17 C19 112.8(10)
C18 C17 C20 101.5(11)
C19 C17 Si1 118.4(6)
C19 C17 C20 96.9(11)
C20 C17 Si1 104.7(7)
C17 C18 H18A 109.5
C17 C18 H18B 109.5
C17 C18 H18C 109.5
H18A C18 H18B 109.5
H18A C18 H18C 109.5
H18B C18 H18C 109.5
C17 C19 H19A 109.5
C17 C19 H19B 109.5
C17 C19 H19C 109.5
H19A C19 H19B 109.5
H19A C19 H19C 109.5
H19B C19 H19C 109.5
C17 C20 H20A 109.5
C17 C20 H20B 109.5
C17 C20 H20C 109.5
H20A C20 H20B 109.5
H20A C20 H20C 109.5
H20B C20 H20C 109.5
Si1 C21 H21A 109.5
Si1 C21 H21B 109.5
Si1 C21 H21C 109.5
H21A C21 H21B 109.5
H21A C21 H21C 109.5
H21B C21 H21C 109.5
O4 Si1' C16 105.4(3)
O4 Si1' C17' 97.7(7)
O4 Si1' C21' 125.1(11)
C17' Si1' C16 109.9(8)
C21' Si1' C16 105.5(9)
C21' Si1' C17' 112.6(12)
C18' C17' Si1' 107.5(16)
C19' C17' Si1' 116.2(17)
C19' C17' C18' 114(2)
C19' C17' C20' 107.0(17)
C20' C17' Si1' 110.5(18)
C20' C17' C18' 100.4(18)
C17' C18' H18D 109.5
C17' C18' H18E 109.5
C17' C18' H18F 109.5
H18D C18' H18E 109.5
H18D C18' H18F 109.5
H18E C18' H18F 109.5
C17' C19' H19D 109.5
C17' C19' H19E 109.5
C17' C19' H19F 109.5
H19D C19' H19E 109.5
H19D C19' H19F 109.5
H19E C19' H19F 109.5
C17' C20' H20D 109.5
C17' C20' H20E 109.5
C17' C20' H20F 109.5
H20D C20' H20E 109.5
H20D C20' H20F 109.5
H20E C20' H20F 109.5
Si1' C21' H21D 109.5
Si1' C21' H21E 109.5
Si1' C21' H21F 109.5
H21D C21' H21E 109.5
H21D C21' H21F 109.5
H21E C21' H21F 109.5

loop_
_geom_bond_atom_site_label_1
_geom_bond_atom_site_label_2
_geom_bond_distance
O1 C8 1.437(3)
O1 C11 1.444(4)
O2 C5BA 1.207(3)
O3 C5BA 1.320(3)
O3 C23 1.474(4)
O4 C15 1.410(4)
O4 Si1 1.644(3)
O4 Si1' 1.691(4)
N1 C1 1.438(3)
N1 C5BA 1.369(4)
N1 C8 1.443(3)
N2 N3 1.200(5)
N2 C9 1.471(4)
N3 N4 1.121(5)
C1 C2 1.383(4)
C1 C6 1.386(4)
C2 H2 0.9300
C2 C3 1.389(4)
C2AA H2AA 0.9600
C2AA H2AB 0.9600
C2AA H2AC 0.9600
C2AA C23 1.494(6)
C3 H3 0.9300
C3 C4 1.371(4)
C3AA H3AA 0.9600
C3AA H3AB 0.9600
C3AA H3AC 0.9600
C3AA C23 1.498(5)
C4 H4 0.9300
C4 C5 1.381(4)
C4AA H4AA 0.9600
C4AA H4AB 0.9600
C4AA H4AC 0.9600
C4AA C23 1.516(6)
C5 H5 0.9300
C5 C6 1.381(4)
C6 C7 1.509(3)
C7 C8 1.561(4)
C7 C12 1.522(4)
C7 C14 1.542(4)
C8 C9 1.541(4)
C9 H9 0.9800
C9 C10 1.534(5)
C10 H10A 0.9700
C10 H10B 0.9700
C10 C11 1.554(5)
C11 H11 0.9800
C11 C12 1.497(5)
C12 C13 1.315(4)
C13 H13A 0.9300
C13 H13B 0.9300
C14 H14A 0.9700
C14 H14B 0.9700
C14 C15 1.507(4)
C15 H15A 0.9700
C15 H15B 0.9700
C16 H16A 0.9600
C16 H16B 0.9600
C16 H16C 0.9600
C16 H16D 0.9600
C16 H16E 0.9600
C16 H16F 0.9600
C16 Si1 1.824(5)
C16 Si1' 1.911(7)
Si1 C17 1.851(7)
Si1 C21 1.820(10)
C17 C18 1.420(14)
C17 C19 1.457(13)
C17 C20 1.600(16)
C18 H18A 0.9600
C18 H18B 0.9600
C18 H18C 0.9600
C19 H19A 0.9600
C19 H19B 0.9600
C19 H19C 0.9600
C20 H20A 0.9600
C20 H20B 0.9600
C20 H20C 0.9600
C21 H21A 0.9600
C21 H21B 0.9600
C21 H21C 0.9600
Si1' C17' 1.82(2)
Si1' C21' 1.80(2)
C17' C18' 1.72(4)
C17' C19' 1.43(3)
C17' C20' 1.65(3)
C18' H18D 0.9600
C18' H18E 0.9600
C18' H18F 0.9600
C19' H19D 0.9600
C19' H19E 0.9600
C19' H19F 0.9600
C20' H20D 0.9600
C20' H20E 0.9600
C20' H20F 0.9600
C21' H21D 0.9600
C21' H21E 0.9600
C21' H21F 0.9600

loop_
_geom_torsion_atom_site_label_1
_geom_torsion_atom_site_label_2
_geom_torsion_atom_site_label_3
_geom_torsion_atom_site_label_4
_geom_torsion
O1 C8 C9 N2 -165.7(3)
O1 C8 C9 C10 -45.9(3)
O1 C11 C12 C7 -35.7(3)
O1 C11 C12 C13 145.7(3)
O4 Si1 C17 C18 -178.9(9)
O4 Si1 C17 C19 39.3(9)
O4 Si1 C17 C20 -67.1(9)
O4 Si1' C17' C18' 172.7(14)
O4 Si1' C17' C19' -58.1(19)
O4 Si1' C17' C20' 64.0(16)
N1 C1 C2 C3 177.5(3)
N1 C1 C6 C5 -178.1(2)
N1 C1 C6 C7 5.7(3)
N1 C8 C9 N2 74.4(4)
N1 C8 C9 C10 -165.8(3)
N2 C9 C10 C11 135.3(3)
N3 N2 C9 C8 -105.6(4)
N3 N2 C9 C10 140.4(3)
C1 N1 C5BA O2 -176.8(3)
C1 N1 C5BA O3 4.1(4)
C1 N1 C8 O1 80.7(3)
C1 N1 C8 C7 -28.2(3)
C1 N1 C8 C9 -164.7(3)
C1 C2 C3 C4 -0.9(5)
C1 C6 C7 C8 -21.6(3)
C1 C6 C7 C12 -127.2(3)
C1 C6 C7 C14 104.9(3)
C2 C1 C6 C5 -1.1(4)
C2 C1 C6 C7 -177.3(2)
C2 C3 C4 C5 0.5(5)
C3 C4 C5 C6 -0.4(4)
C4 C5 C6 C1 0.7(4)
C4 C5 C6 C7 176.0(3)
C5 C6 C7 C8 162.7(3)
C5 C6 C7 C12 57.1(4)
C5 C6 C7 C14 -70.8(4)
C5BA O3 C23 C2AA 62.2(4)
C5BA O3 C23 C3AA -62.7(5)
C5BA O3 C23 C4AA -179.0(4)
C5BA N1 C1 C2 17.5(5)
C5BA N1 C1 C6 -165.8(3)
C5BA N1 C8 O1 -98.8(3)
C5BA N1 C8 C7 152.3(2)
C5BA N1 C8 C9 15.8(4)
C6 C1 C2 C3 1.2(4)
C6 C7 C8 O1 -84.5(2)
C6 C7 C8 N1 29.7(3)
C6 C7 C8 C9 169.7(2)
C6 C7 C12 C11 106.3(3)
C6 C7 C12 C13 -75.1(4)
C6 C7 C14 C15 -53.4(3)
C7 C8 C9 N2 -57.8(4)
C7 C8 C9 C10 62.0(3)
C7 C14 C15 O4 172.0(3)
C8 O1 C11 C10 -55.2(3)
C8 O1 C11 C12 57.3(3)
C8 N1 C1 C2 -162.0(3)
C8 N1 C1 C6 14.7(3)
C8 N1 C5BA O2 2.7(5)
C8 N1 C5BA O3 -176.5(2)
C8 C7 C12 C11 1.0(3)
C8 C7 C12 C13 179.7(3)
C8 C7 C14 C15 60.3(4)
C8 C9 C10 C11 11.9(3)
C9 C10 C11 O1 25.5(3)
C9 C10 C11 C12 -81.7(3)
C10 C11 C12 C7 71.8(3)
C10 C11 C12 C13 -106.8(4)
C11 O1 C8 N1 -167.6(2)
C11 O1 C8 C7 -56.4(2)
C11 O1 C8 C9 62.9(3)
C12 C7 C8 O1 34.0(2)
C12 C7 C8 N1 148.2(2)
C12 C7 C8 C9 -71.8(3)
C12 C7 C14 C15 176.4(3)
C14 C7 C8 O1 156.2(2)
C14 C7 C8 N1 -89.6(3)
C14 C7 C8 C9 50.4(4)
C14 C7 C12 C11 -126.8(3)
C14 C7 C12 C13 51.8(4)
C15 O4 Si1 C16 55.1(4)
C15 O4 Si1 C17 178.5(4)
C15 O4 Si1 C21 -65.0(6)
C15 O4 Si1' C16 -21.7(5)
C15 O4 Si1' C17' -134.8(9)
C15 O4 Si1' C21' 100.4(11)
C16 Si1 C17 C18 -57.9(10)
C16 Si1 C17 C19 160.3(8)
C16 Si1 C17 C20 54.0(9)
C16 Si1' C17' C18' 63.2(17)
C16 Si1' C17' C19' -167.6(16)
C16 Si1' C17' C20' -45.5(17)
C23 O3 C5BA O2 -3.6(5)
C23 O3 C5BA N1 175.5(3)
Si1 O4 C15 C14 129.0(3)
C21 Si1 C17 C18 63.6(10)
C21 Si1 C17 C19 -78.2(10)
C21 Si1 C17 C20 175.5(9)
Si1' O4 C15 C14 172.4(4)
C21' Si1' C17' C18' -54.1(19)
C21' Si1' C17' C19' 75(2)
C21' Si1' C17' C20' -162.7(17)
